data_7249573
loop_
_publ_author_name
'Gurbanov, Atash V.'
'Mahmoudi, Ghodrat'
'Zangrando, Ennio'
'Zubkov, Fedor I.'
'Hasanov, Khudayar I.'
'Mahmudov, Kamran T.'

_publ_section_title
;
 Bridging linker installation strategy in the engineering of copper(ii)
 complexes: activation of nitriles, efficient catalysts for the
 cyanosilylation of aldehydes
;
_journal_issue 47
_journal_name_full CrystEngComm
_journal_page_first 6692
_journal_page_last 6700
_journal_paper_doi 10.1039/D4CE00950A
_journal_volume 26
_journal_year 2024
_chemical_formula_moiety 'C80 H68 Cu6 N32 O26 S6, 4(H2 O) + solvent'
_chemical_formula_sum 'C80 H76 Cu6 N32 O30 S6'
_chemical_formula_weight 2539.32
_space_group_crystal_system triclinic
_space_group_IT_number 2
_space_group_name_Hall '-P 1'
_space_group_name_H-M_alt 'P -1'
_atom_sites_solution_hydrogens mixed
_audit_creation_method SHELXL-2019/2
_audit_update_record
;
2024-08-16 deposited with the CCDC.	2024-11-11 downloaded from the CCDC.
;
_cell_angle_alpha 83.037(3)
_cell_angle_beta 87.851(4)
_cell_angle_gamma 69.678(3)
_cell_formula_units_Z 1
_cell_length_a 11.2298(12)
_cell_length_b 11.8856(10)
_cell_length_c 20.870(2)
_cell_measurement_reflns_used 8614
_cell_measurement_temperature 296(2)
_cell_measurement_theta_max 26.37
_cell_measurement_theta_min 2.17
_cell_volume 2592.9(4)
_computing_cell_refinement 'Bruker SAINT'
_computing_data_collection 'Bruker APEX2'
_computing_data_reduction 'Bruker SAINT'
_computing_structure_refinement 'SHELXL-2019/2 (Sheldrick, 2019)'
_computing_structure_solution 'SHELXS-97 (Sheldrick 2008)'
_diffrn_ambient_temperature 296(2)
_diffrn_measured_fraction_theta_full 0.976
_diffrn_measured_fraction_theta_max 0.968
_diffrn_measurement_device_type 'Bruker APEX-II CCD'
_diffrn_measurement_method '\f and \w scans'
_diffrn_radiation_type MoK\a
_diffrn_radiation_wavelength 0.71073
_diffrn_reflns_av_R_equivalents 0.1546
_diffrn_reflns_av_unetI/netI 0.0844
_diffrn_reflns_Laue_measured_fraction_full 0.976
_diffrn_reflns_Laue_measured_fraction_max 0.968
_diffrn_reflns_limit_h_max 14
_diffrn_reflns_limit_h_min -14
_diffrn_reflns_limit_k_max 14
_diffrn_reflns_limit_k_min -14
_diffrn_reflns_limit_l_max 26
_diffrn_reflns_limit_l_min -26
_diffrn_reflns_number 72429
_diffrn_reflns_point_group_measured_fraction_full 0.976
_diffrn_reflns_point_group_measured_fraction_max 0.968
_diffrn_reflns_theta_full 25.242
_diffrn_reflns_theta_max 26.469
_diffrn_reflns_theta_min 1.934
_diffrn_source 'fine-focus sealed tube'
_exptl_absorpt_coefficient_mu 1.421
_exptl_absorpt_correction_type none
_exptl_crystal_colour brown
_exptl_crystal_density_diffrn 1.626
_exptl_crystal_description plate
_exptl_crystal_F_000 1290
_exptl_crystal_size_max 0.210
_exptl_crystal_size_mid 0.130
_exptl_crystal_size_min 0.090
_refine_diff_density_max 0.449
_refine_diff_density_min -0.522
_refine_diff_density_rms 0.086
_refine_ls_extinction_method none
_refine_ls_goodness_of_fit_ref 1.007
_refine_ls_hydrogen_treatment constr
_refine_ls_matrix_type full
_refine_ls_number_parameters 697
_refine_ls_number_reflns 10353
_refine_ls_number_restraints 12
_refine_ls_restrained_S_all 1.008
_refine_ls_R_factor_all 0.0934
_refine_ls_R_factor_gt 0.0540
_refine_ls_shift/su_max 0.001
_refine_ls_shift/su_mean 0.000
_refine_ls_structure_factor_coef Fsqd
_refine_ls_weighting_details 'w=1/[\s^2^(Fo^2^)+(0.0612P)^2^+1.2466P] where P=(Fo^2^+2Fc^2^)/3'
_refine_ls_weighting_scheme calc
_refine_ls_wR_factor_gt 0.1222
_refine_ls_wR_factor_ref 0.1409
_reflns_Friedel_coverage 0.000
_reflns_number_gt 6893
_reflns_number_total 10353
_reflns_threshold_expression 'I > 2\s(I)'
_cod_data_source_file d4ce00950a2.cif
_cod_data_source_block 5
_cod_depositor_comments 'Adding full bibliography for 7249567--7249573.cif.'
_cod_database_code 7249573
_shelx_shelxl_version_number 2019/2
_shelx_space_group_comment
;
The symmetry employed for this shelxl refinement is uniquely defined
by the following loop, which should always be used as a source of
symmetry information in preference to the above space-group names.
They are only intended as comments.
;
_shelx_estimated_absorpt_t_min 0.755
_shelx_estimated_absorpt_t_max 0.883

loop_
_space_group_symop_operation_xyz
'x, y, z'
'-x, -y, -z'

loop_
_atom_site_label
_atom_site_type_symbol
_atom_site_fract_x
_atom_site_fract_y
_atom_site_fract_z
_atom_site_U_iso_or_equiv
_atom_site_adp_type
_atom_site_occupancy
_atom_site_site_symmetry_order
_atom_site_calc_flag
_atom_site_refinement_flags_posn
_atom_site_refinement_flags_adp
_atom_site_refinement_flags_occupancy
_atom_site_disorder_assembly
_atom_site_disorder_group
Cu1 Cu 0.94861(5) 0.80516(5) 0.74860(2) 0.02946(14) Uani 1 1 d . . . . .
S1 S 1.02175(12) 0.62722(10) 0.85782(5) 0.0406(3) Uani 1 1 d . . . . .
O1 O 0.9385(3) 0.6565(3) 0.79976(14) 0.0373(7) Uani 1 1 d . . . . .
O2 O 1.1339(4) 0.6568(4) 0.8389(2) 0.0622(10) Uani 1 1 d . . . . .
O3 O 1.0428(5) 0.5089(3) 0.88904(18) 0.0701(13) Uani 1 1 d . . . . .
O4 O 0.8829(3) 1.1449(3) 0.65470(16) 0.0469(8) Uani 1 1 d . . . . .
N1 N 0.8903(4) 0.9024(3) 0.82296(16) 0.0323(8) Uani 1 1 d . . . . .
N2 N 0.8360(4) 1.0200(3) 0.81462(18) 0.0375(9) Uani 1 1 d . . . . .
N3 N 0.9670(4) 0.9408(3) 0.69458(18) 0.0358(9) Uani 1 1 d . . . . .
H3N H 1.016397 0.920557 0.659846 0.043 Uiso 1 1 d R U . . .
N4 N 0.7062(5) 1.3129(4) 0.7626(3) 0.0733(15) Uani 1 1 d . . . . .
N5 N 1.0103(3) 0.7073(3) 0.67270(16) 0.0319(8) Uani 1 1 d . . . . .
C1 C 0.8778(5) 0.8546(4) 0.8884(2) 0.0367(10) Uani 1 1 d . . . . .
C2 C 0.9332(5) 0.7332(4) 0.9097(2) 0.0393(11) Uani 1 1 d . . . . .
C3 C 0.9223(6) 0.6875(5) 0.9738(2) 0.0562(15) Uani 1 1 d . . . . .
H3A H 0.960487 0.605307 0.986669 0.067 Uiso 1 1 calc R U . . .
C4 C 0.8562(7) 0.7623(6) 1.0177(2) 0.0696(19) Uani 1 1 d . . . . .
H4A H 0.851005 0.732463 1.060652 0.084 Uiso 1 1 calc R U . . .
C5 C 0.7975(7) 0.8829(6) 0.9968(3) 0.0713(19) Uani 1 1 d . . . . .
H5A H 0.749219 0.934242 1.025649 0.086 Uiso 1 1 calc R U . . .
C6 C 0.8086(6) 0.9295(5) 0.9337(2) 0.0541(14) Uani 1 1 d . . . . .
H6A H 0.769511 1.011754 0.921290 0.065 Uiso 1 1 calc R U . . .
C7 C 0.8367(4) 1.0867(4) 0.7596(2) 0.0359(10) Uani 1 1 d . . . . .
C8 C 0.9001(4) 1.0511(4) 0.7000(2) 0.0343(10) Uani 1 1 d . . . . .
C9 C 0.7648(5) 1.2133(5) 0.7610(3) 0.0486(13) Uani 1 1 d . . . . .
C10 C 0.9266(6) 1.1203(5) 0.5902(2) 0.0584(15) Uani 1 1 d . . . . .
H10A H 0.890038 1.191706 0.560570 0.088 Uiso 1 1 calc R U . . .
H10B H 0.901298 1.056370 0.578214 0.088 Uiso 1 1 calc R U . . .
H10C H 1.017477 1.096385 0.588971 0.088 Uiso 1 1 calc R U . . .
C11 C 0.9409(4) 0.7418(4) 0.6178(2) 0.0323(9) Uani 1 1 d . . . . .
H11A H 0.862425 0.803358 0.617831 0.039 Uiso 1 1 calc R U . . .
C12 C 0.9813(4) 0.6897(4) 0.5617(2) 0.0342(10) Uani 1 1 d . . . . .
H12A H 0.930612 0.713849 0.524794 0.041 Uiso 1 1 calc R U . . .
C13 C 1.0999(4) 0.6004(4) 0.5621(2) 0.0357(10) Uani 1 1 d . . . . .
C14 C 1.1704(5) 0.5624(4) 0.6188(2) 0.0432(12) Uani 1 1 d . . . . .
H14A H 1.248743 0.500252 0.620420 0.052 Uiso 1 1 calc R U . . .
C15 C 1.1221(5) 0.6184(4) 0.6724(2) 0.0379(10) Uani 1 1 d . . . . .
H15A H 1.169597 0.593313 0.710322 0.045 Uiso 1 1 calc R U . . .
Cu2 Cu 0.70405(6) 0.68469(5) 0.78336(2) 0.03618(15) Uani 1 1 d . . . . .
S2 S 0.61516(11) 0.92151(10) 0.70476(5) 0.0329(2) Uani 1 1 d . . . . .
O5 O 0.7324(3) 0.8198(3) 0.72815(14) 0.0324(7) Uani 1 1 d . . . . .
O6 O 0.6465(4) 1.0063(3) 0.65878(16) 0.0513(9) Uani 1 1 d . . . . .
O7 O 0.5255(3) 0.8722(3) 0.68294(17) 0.0501(9) Uani 1 1 d . . . . .
O8 O 0.7189(4) 0.4420(3) 0.94407(18) 0.0697(12) Uani 1 1 d . . . . .
N6 N 0.6042(4) 0.7974(3) 0.84471(17) 0.0358(9) Uani 1 1 d . . . . .
N7 N 0.5798(4) 0.7608(4) 0.90420(18) 0.0438(10) Uani 1 1 d . . . . .
N8 N 0.7184(4) 0.5431(4) 0.84203(19) 0.0495(11) Uani 1 1 d . . . . .
H8N H 0.773962 0.471811 0.832614 0.059 Uiso 1 1 d R U . . .
N9 N 0.5447(7) 0.6240(6) 1.0477(3) 0.101(2) Uani 1 1 d . U . . .
N10 N 0.7632(4) 0.5833(3) 0.70823(17) 0.0350(8) Uani 1 1 d . . . . .
C16 C 0.5519(5) 0.9279(4) 0.8342(2) 0.0405(11) Uani 1 1 d . . . . .
C17 C 0.5523(4) 0.9921(4) 0.7738(2) 0.0375(10) Uani 1 1 d . . . . .
C18 C 0.5013(5) 1.1184(5) 0.7644(3) 0.0560(14) Uani 1 1 d . . . . .
H18A H 0.502566 1.159372 0.723625 0.067 Uiso 1 1 calc R U . . .
C19 C 0.4492(7) 1.1815(5) 0.8155(3) 0.0738(19) Uani 1 1 d . . . . .
H19A H 0.414822 1.265341 0.809550 0.089 Uiso 1 1 calc R U . . .
C20 C 0.4483(7) 1.1200(6) 0.8755(3) 0.078(2) Uani 1 1 d . . . . .
H20A H 0.412888 1.162540 0.910145 0.093 Uiso 1 1 calc R U . . .
C21 C 0.4996(6) 0.9955(5) 0.8847(3) 0.0630(17) Uani 1 1 d . . . . .
H21A H 0.499236 0.955799 0.925884 0.076 Uiso 1 1 calc R U . . .
C22 C 0.6186(5) 0.6483(5) 0.9300(2) 0.0460(12) Uani 1 1 d . . . . .
C23 C 0.6910(5) 0.5393(5) 0.9020(2) 0.0441(12) Uani 1 1 d . . . . .
C24 C 0.5791(7) 0.6336(6) 0.9959(3) 0.0685(18) Uani 1 1 d . . . . .
C25 C 0.7860(9) 0.3269(6) 0.9230(4) 0.108(3) Uani 1 1 d . U . . .
H25A H 0.806360 0.266187 0.959630 0.162 Uiso 1 1 calc R U . . .
H25B H 0.862824 0.328657 0.901904 0.162 Uiso 1 1 calc R U . . .
H25C H 0.733814 0.308539 0.893416 0.162 Uiso 1 1 calc R U . . .
C26 C 0.6913(5) 0.6110(4) 0.6550(2) 0.0408(11) Uani 1 1 d . . . . .
H26A H 0.611520 0.670633 0.655231 0.049 Uiso 1 1 calc R U . . .
C27 C 0.7293(4) 0.5559(4) 0.6000(2) 0.0372(10) Uani 1 1 d . . . . .
H27A H 0.676594 0.577058 0.563968 0.045 Uiso 1 1 calc R U . . .
C28 C 0.8489(4) 0.4676(4) 0.5998(2) 0.0339(10) Uani 1 1 d . . . . .
C29 C 0.9211(5) 0.4334(4) 0.6552(2) 0.0403(11) Uani 1 1 d . . . . .
H29A H 0.999013 0.370799 0.656916 0.048 Uiso 1 1 calc R U . . .
C30 C 0.8760(5) 0.4934(4) 0.7079(2) 0.0387(11) Uani 1 1 d . . . . .
H30A H 0.925612 0.471002 0.745124 0.046 Uiso 1 1 calc R U . . .
Cu3 Cu 0.33556(5) 0.82858(5) 0.70725(3) 0.03765(16) Uani 1 1 d . . . . .
S3 S 0.27748(12) 0.83449(11) 0.56790(5) 0.0398(3) Uani 1 1 d . . . . .
O9 O 0.3585(3) 0.7660(3) 0.62392(16) 0.0482(9) Uani 1 1 d . . . . .
O10 O 0.3222(4) 0.7770(4) 0.51101(17) 0.0624(11) Uani 1 1 d . . . . .
O11 O 0.1445(3) 0.8590(3) 0.58128(17) 0.0497(9) Uani 1 1 d . . . . .
O12 O 0.1611(4) 0.9756(3) 0.87097(16) 0.0548(10) Uani 1 1 d . . . . .
O13 O 0.4346(4) 0.6579(3) 0.74038(18) 0.0640(11) Uani 1 1 d . . . . .
H13A H 0.419822 0.639230 0.779759 0.096 Uiso 1 1 d R U . . .
H13B H 0.450792 0.599652 0.717752 0.096 Uiso 1 1 d R U . . .
N11 N 0.9032(4) 0.4098(4) 0.54385(18) 0.0409(9) Uani 1 1 d . . . . .
N12 N 0.8443(4) 0.4589(4) 0.49326(19) 0.0434(10) Uani 1 1 d . . . . .
N13 N 0.2526(4) 0.9988(3) 0.67307(17) 0.0352(8) Uani 1 1 d . . . . .
N14 N 0.1885(4) 1.0874(3) 0.70592(18) 0.0374(9) Uani 1 1 d . . . . .
N15 N 0.2791(4) 0.8587(4) 0.79281(18) 0.0457(10) Uani 1 1 d . . . . .
H15N H 0.296902 0.801771 0.827311 0.055 Uiso 1 1 d R U . . .
N16 N 0.0264(6) 1.2652(5) 0.8145(3) 0.0817(17) Uani 1 1 d . . . . .
C31 C 0.2819(4) 1.0438(4) 0.6095(2) 0.0343(10) Uani 1 1 d . . . . .
C32 C 0.2993(4) 0.9760(4) 0.5583(2) 0.0360(10) Uani 1 1 d . . . . .
C33 C 0.3330(5) 1.0188(5) 0.4976(2) 0.0470(12) Uani 1 1 d . . . . .
H33A H 0.345104 0.972399 0.463480 0.056 Uiso 1 1 calc R U . . .
C34 C 0.3483(5) 1.1292(5) 0.4881(3) 0.0531(14) Uani 1 1 d . . . . .
H34A H 0.369406 1.158155 0.447439 0.064 Uiso 1 1 calc R U . . .
C35 C 0.3325(6) 1.1969(5) 0.5387(3) 0.0588(15) Uani 1 1 d . . . . .
H35A H 0.344138 1.271197 0.532063 0.071 Uiso 1 1 calc R U . . .
C36 C 0.2992(5) 1.1556(4) 0.6000(2) 0.0449(12) Uani 1 1 d . . . . .
H36A H 0.288742 1.201958 0.633969 0.054 Uiso 1 1 calc R U . . .
C37 C 0.1631(5) 1.0697(4) 0.7682(2) 0.0407(11) Uani 1 1 d . . . . .
C38 C 0.2066(5) 0.9593(5) 0.8114(2) 0.0420(11) Uani 1 1 d . . . . .
C39 C 0.0877(6) 1.1781(5) 0.7942(3) 0.0545(14) Uani 1 1 d . . . . .
C40 C 0.1976(7) 0.8716(6) 0.9196(3) 0.074(2) Uani 1 1 d . . . . .
H40A H 0.158680 0.894911 0.959980 0.110 Uiso 1 1 calc R U . . .
H40B H 0.288257 0.840971 0.924670 0.110 Uiso 1 1 calc R U . . .
H40C H 0.169962 0.809914 0.906473 0.110 Uiso 1 1 calc R U . . .
O14 O 0.3848(4) 0.5866(5) 0.8596(2) 0.0913(17) Uani 1 1 d . . . . .
H14B H 0.417478 0.522687 0.885293 0.137 Uiso 1 1 d R U . . .
H14C H 0.306698 0.595178 0.857066 0.137 Uiso 1 1 d R U . . .
O15 O 0.4731(5) 0.4538(5) 0.6867(3) 0.1098(19) Uani 1 1 d . . . . .
H15C H 0.540002 0.406582 0.706392 0.165 Uiso 1 1 d R U . . .
H15B H 0.474423 0.469032 0.645894 0.165 Uiso 1 1 d R U . . .

loop_
_atom_site_aniso_label
_atom_site_aniso_U_11
_atom_site_aniso_U_22
_atom_site_aniso_U_33
_atom_site_aniso_U_23
_atom_site_aniso_U_13
_atom_site_aniso_U_12
Cu1 0.0379(3) 0.0267(3) 0.0249(3) -0.0054(2) 0.0035(2) -0.0120(2)
S1 0.0531(8) 0.0321(6) 0.0317(6) -0.0017(5) -0.0046(5) -0.0090(5)
O1 0.055(2) 0.0295(16) 0.0300(16) -0.0028(13) -0.0035(14) -0.0180(14)
O2 0.043(2) 0.066(3) 0.072(3) -0.012(2) -0.0007(19) -0.0115(19)
O3 0.122(4) 0.032(2) 0.042(2) 0.0040(16) -0.009(2) -0.010(2)
O4 0.062(2) 0.0339(18) 0.0431(19) 0.0016(15) 0.0062(17) -0.0177(16)
N1 0.044(2) 0.0279(19) 0.0271(18) -0.0054(15) 0.0000(16) -0.0143(16)
N2 0.042(2) 0.029(2) 0.044(2) -0.0102(17) 0.0024(18) -0.0144(17)
N3 0.038(2) 0.033(2) 0.035(2) -0.0023(16) 0.0057(17) -0.0117(17)
N4 0.087(4) 0.035(3) 0.084(4) -0.008(3) 0.013(3) -0.006(3)
N5 0.037(2) 0.032(2) 0.0271(18) -0.0062(15) 0.0043(16) -0.0127(16)
C1 0.049(3) 0.033(2) 0.032(2) -0.0107(19) 0.000(2) -0.017(2)
C2 0.052(3) 0.039(3) 0.031(2) -0.007(2) -0.004(2) -0.019(2)
C3 0.087(4) 0.052(3) 0.028(3) 0.000(2) -0.002(3) -0.023(3)
C4 0.123(6) 0.069(4) 0.024(3) -0.007(3) 0.011(3) -0.043(4)
C5 0.114(6) 0.068(4) 0.036(3) -0.022(3) 0.022(3) -0.034(4)
C6 0.081(4) 0.042(3) 0.039(3) -0.016(2) 0.015(3) -0.018(3)
C7 0.043(3) 0.026(2) 0.038(2) -0.0023(19) 0.001(2) -0.0124(19)
C8 0.035(2) 0.031(2) 0.039(2) -0.0030(19) 0.002(2) -0.0152(19)
C9 0.059(3) 0.033(3) 0.051(3) -0.005(2) 0.007(3) -0.013(2)
C10 0.082(4) 0.045(3) 0.046(3) 0.009(2) -0.002(3) -0.022(3)
C11 0.032(2) 0.038(2) 0.031(2) -0.0096(18) 0.0076(18) -0.0158(19)
C12 0.036(2) 0.040(3) 0.030(2) -0.0063(19) 0.0004(19) -0.015(2)
C13 0.043(3) 0.032(2) 0.034(2) -0.0123(19) 0.010(2) -0.014(2)
C14 0.044(3) 0.042(3) 0.038(3) -0.008(2) 0.004(2) -0.006(2)
C15 0.044(3) 0.041(3) 0.028(2) -0.0067(19) -0.003(2) -0.013(2)
Cu2 0.0502(4) 0.0330(3) 0.0272(3) -0.0076(2) 0.0112(2) -0.0164(2)
S2 0.0328(6) 0.0330(6) 0.0325(6) -0.0036(4) 0.0010(5) -0.0110(5)
O5 0.0294(16) 0.0355(17) 0.0322(16) -0.0050(13) 0.0068(13) -0.0115(13)
O6 0.064(2) 0.046(2) 0.0388(19) 0.0065(16) 0.0088(17) -0.0165(17)
O7 0.0379(19) 0.059(2) 0.060(2) -0.0204(18) -0.0014(17) -0.0200(17)
O8 0.102(3) 0.049(2) 0.040(2) 0.0044(17) 0.020(2) -0.007(2)
N6 0.041(2) 0.039(2) 0.0285(19) -0.0095(16) 0.0099(16) -0.0142(17)
N7 0.058(3) 0.046(2) 0.030(2) -0.0108(18) 0.0130(19) -0.021(2)
N8 0.072(3) 0.039(2) 0.037(2) -0.0079(18) 0.018(2) -0.018(2)
N9 0.155(6) 0.082(4) 0.044(3) -0.001(3) 0.039(4) -0.019(4)
N10 0.049(2) 0.029(2) 0.031(2) -0.0066(15) 0.0099(17) -0.0189(17)
C16 0.045(3) 0.042(3) 0.038(3) -0.017(2) 0.011(2) -0.017(2)
C17 0.034(3) 0.041(3) 0.039(3) -0.012(2) 0.008(2) -0.014(2)
C18 0.060(4) 0.032(3) 0.071(4) -0.010(3) 0.011(3) -0.009(2)
C19 0.088(5) 0.038(3) 0.092(5) -0.022(3) 0.027(4) -0.015(3)
C20 0.097(5) 0.059(4) 0.076(5) -0.032(3) 0.045(4) -0.021(4)
C21 0.089(5) 0.051(3) 0.050(3) -0.020(3) 0.033(3) -0.025(3)
C22 0.058(3) 0.054(3) 0.026(2) -0.006(2) 0.008(2) -0.020(3)
C23 0.053(3) 0.048(3) 0.032(2) 0.000(2) 0.008(2) -0.020(2)
C24 0.107(5) 0.057(4) 0.033(3) -0.006(3) 0.014(3) -0.020(3)
C25 0.146(7) 0.059(4) 0.074(5) 0.017(4) 0.039(5) 0.008(4)
C26 0.042(3) 0.043(3) 0.038(3) -0.010(2) 0.010(2) -0.014(2)
C27 0.042(3) 0.040(3) 0.030(2) -0.0075(19) 0.004(2) -0.014(2)
C28 0.047(3) 0.029(2) 0.030(2) -0.0134(18) 0.010(2) -0.016(2)
C29 0.048(3) 0.033(3) 0.037(3) -0.011(2) 0.007(2) -0.008(2)
C30 0.052(3) 0.032(2) 0.032(2) -0.0044(19) -0.002(2) -0.015(2)
Cu3 0.0381(3) 0.0359(3) 0.0340(3) 0.0025(2) 0.0019(2) -0.0090(2)
S3 0.0427(7) 0.0480(7) 0.0314(6) -0.0067(5) 0.0032(5) -0.0187(6)
O9 0.056(2) 0.040(2) 0.043(2) -0.0041(15) -0.0094(17) -0.0104(16)
O10 0.079(3) 0.068(3) 0.042(2) -0.0199(19) 0.0115(19) -0.025(2)
O11 0.044(2) 0.057(2) 0.057(2) -0.0094(18) 0.0021(17) -0.0272(17)
O12 0.077(3) 0.055(2) 0.0321(18) -0.0052(16) 0.0079(18) -0.023(2)
O13 0.077(3) 0.047(2) 0.047(2) 0.0091(17) 0.013(2) -0.0013(19)
N11 0.053(3) 0.039(2) 0.032(2) -0.0154(17) 0.0094(19) -0.0144(19)
N12 0.050(3) 0.045(2) 0.033(2) -0.0111(18) 0.0079(19) -0.0123(19)
N13 0.039(2) 0.038(2) 0.0287(19) 0.0009(16) 0.0014(16) -0.0151(17)
N14 0.037(2) 0.042(2) 0.034(2) -0.0051(17) -0.0007(17) -0.0137(18)
N15 0.055(3) 0.044(2) 0.031(2) 0.0059(18) 0.0037(19) -0.011(2)
N16 0.115(5) 0.060(4) 0.054(3) -0.015(3) 0.002(3) -0.008(3)
C31 0.025(2) 0.040(3) 0.036(2) 0.003(2) -0.0011(18) -0.0115(19)
C32 0.028(2) 0.045(3) 0.033(2) 0.000(2) -0.0005(18) -0.011(2)
C33 0.040(3) 0.063(3) 0.035(3) -0.001(2) 0.006(2) -0.017(2)
C34 0.048(3) 0.065(4) 0.041(3) 0.015(3) 0.004(2) -0.021(3)
C35 0.068(4) 0.055(3) 0.056(3) 0.017(3) -0.006(3) -0.032(3)
C36 0.047(3) 0.041(3) 0.046(3) 0.003(2) -0.006(2) -0.017(2)
C37 0.043(3) 0.045(3) 0.036(3) -0.006(2) 0.002(2) -0.018(2)
C38 0.045(3) 0.054(3) 0.031(2) -0.003(2) 0.002(2) -0.023(2)
C39 0.072(4) 0.047(3) 0.041(3) -0.011(2) -0.003(3) -0.014(3)
C40 0.119(6) 0.080(5) 0.034(3) 0.005(3) 0.002(3) -0.053(4)
O14 0.060(3) 0.120(4) 0.082(3) 0.053(3) -0.013(2) -0.036(3)
O15 0.092(4) 0.075(4) 0.146(5) -0.011(3) -0.023(4) -0.007(3)

loop_
_atom_type_symbol
_atom_type_description
_atom_type_scat_dispersion_real
_atom_type_scat_dispersion_imag
_atom_type_scat_source
C C 0.0033 0.0016 'International Tables Vol C Tables 4.2.6.8 and 6.1.1.4'
H H 0.0000 0.0000 'International Tables Vol C Tables 4.2.6.8 and 6.1.1.4'
N N 0.0061 0.0033 'International Tables Vol C Tables 4.2.6.8 and 6.1.1.4'
O O 0.0106 0.0060 'International Tables Vol C Tables 4.2.6.8 and 6.1.1.4'
S S 0.1246 0.1234 'International Tables Vol C Tables 4.2.6.8 and 6.1.1.4'
Cu Cu 0.3201 1.2651 'International Tables Vol C Tables 4.2.6.8 and 6.1.1.4'

loop_
_geom_angle_atom_site_label_1
_geom_angle_atom_site_label_2
_geom_angle_atom_site_label_3
_geom_angle
_geom_angle_site_symmetry_1
_geom_angle_site_symmetry_3
_geom_angle_publ_flag
N3 Cu1 O1 175.51(15) . . ?
N3 Cu1 N1 91.78(15) . . ?
O1 Cu1 N1 92.45(13) . . ?
N3 Cu1 N5 87.59(15) . . ?
O1 Cu1 N5 88.16(13) . . ?
N1 Cu1 N5 179.07(15) . . ?
N3 Cu1 O5 103.61(13) . . ?
O1 Cu1 O5 77.85(12) . . ?
N1 Cu1 O5 90.51(13) . . ?
N5 Cu1 O5 90.30(12) . . ?
O3 S1 O2 116.5(3) . . ?
O3 S1 O1 112.6(2) . . ?
O2 S1 O1 107.5(2) . . ?
O3 S1 C2 108.9(2) . . ?
O2 S1 C2 107.1(2) . . ?
O1 S1 C2 103.3(2) . . ?
S1 O1 Cu1 109.14(17) . . ?
C8 O4 C10 118.0(4) . . ?
N2 N1 C1 111.3(3) . . ?
N2 N1 Cu1 122.0(3) . . ?
C1 N1 Cu1 125.5(3) . . ?
N1 N2 C7 123.6(4) . . ?
C8 N3 Cu1 124.1(3) . . ?
C8 N3 H3N 121.0 . . ?
Cu1 N3 H3N 113.8 . . ?
C15 N5 C11 118.1(4) . . ?
C15 N5 Cu1 123.0(3) . . ?
C11 N5 Cu1 118.5(3) . . ?
C2 C1 C6 116.9(4) . . ?
C2 C1 N1 121.9(4) . . ?
C6 C1 N1 121.2(4) . . ?
C1 C2 C3 121.6(5) . . ?
C1 C2 S1 122.1(4) . . ?
C3 C2 S1 116.3(4) . . ?
C4 C3 C2 120.8(5) . . ?
C4 C3 H3A 119.6 . . ?
C2 C3 H3A 119.6 . . ?
C3 C4 C5 118.2(5) . . ?
C3 C4 H4A 120.9 . . ?
C5 C4 H4A 120.9 . . ?
C4 C5 C6 121.6(5) . . ?
C4 C5 H5A 119.2 . . ?
C6 C5 H5A 119.2 . . ?
C5 C6 C1 120.9(5) . . ?
C5 C6 H6A 119.5 . . ?
C1 C6 H6A 119.5 . . ?
N2 C7 C9 113.7(4) . . ?
N2 C7 C8 129.2(4) . . ?
C9 C7 C8 117.0(4) . . ?
N3 C8 O4 126.3(4) . . ?
N3 C8 C7 121.3(4) . . ?
O4 C8 C7 112.4(4) . . ?
N4 C9 C7 178.8(6) . . ?
O4 C10 H10A 109.5 . . ?
O4 C10 H10B 109.5 . . ?
H10A C10 H10B 109.5 . . ?
O4 C10 H10C 109.5 . . ?
H10A C10 H10C 109.5 . . ?
H10B C10 H10C 109.5 . . ?
N5 C11 C12 122.9(4) . . ?
N5 C11 H11A 118.6 . . ?
C12 C11 H11A 118.6 . . ?
C11 C12 C13 117.7(4) . . ?
C11 C12 H12A 121.1 . . ?
C13 C12 H12A 121.1 . . ?
C12 C13 C14 119.7(4) . . ?
C12 C13 N12 123.8(4) . 2_766 ?
C14 C13 N12 116.5(4) . 2_766 ?
C15 C14 C13 118.4(4) . . ?
C15 C14 H14A 120.8 . . ?
C13 C14 H14A 120.8 . . ?
N5 C15 C14 123.1(4) . . ?
N5 C15 H15A 118.4 . . ?
C14 C15 H15A 118.4 . . ?
N8 Cu2 O5 166.35(17) . . ?
N8 Cu2 N6 93.65(16) . . ?
O5 Cu2 N6 90.47(14) . . ?
N8 Cu2 N10 91.16(16) . . ?
O5 Cu2 N10 88.07(13) . . ?
N6 Cu2 N10 165.32(16) . . ?
O6 S2 O7 115.6(2) . . ?
O6 S2 O5 110.6(2) . . ?
O7 S2 O5 108.8(2) . . ?
O6 S2 C17 108.7(2) . . ?
O7 S2 C17 107.9(2) . . ?
O5 S2 C17 104.6(2) . . ?
S2 O5 Cu2 115.58(17) . . ?
S2 O5 Cu1 133.86(17) . . ?
Cu2 O5 Cu1 106.32(12) . . ?
S2 O7 Cu3 145.9(2) . . ?
C23 O8 C25 119.2(4) . . ?
N7 N6 C16 109.1(3) . . ?
N7 N6 Cu2 123.0(3) . . ?
C16 N6 Cu2 127.8(3) . . ?
C22 N7 N6 124.6(4) . . ?
C23 N8 Cu2 126.8(4) . . ?
C23 N8 H8N 111.2 . . ?
Cu2 N8 H8N 118.2 . . ?
C26 N10 C30 117.5(4) . . ?
C26 N10 Cu2 119.5(3) . . ?
C30 N10 Cu2 122.9(3) . . ?
C21 C16 C17 116.6(5) . . ?
C21 C16 N6 121.2(4) . . ?
C17 C16 N6 122.2(4) . . ?
C16 C17 C18 121.6(5) . . ?
C16 C17 S2 122.8(4) . . ?
C18 C17 S2 115.6(4) . . ?
C19 C18 C17 119.7(5) . . ?
C19 C18 H18A 120.1 . . ?
C17 C18 H18A 120.1 . . ?
C20 C19 C18 119.6(6) . . ?
C20 C19 H19A 120.2 . . ?
C18 C19 H19A 120.2 . . ?
C19 C20 C21 120.5(5) . . ?
C19 C20 H20A 119.8 . . ?
C21 C20 H20A 119.8 . . ?
C20 C21 C16 121.9(5) . . ?
C20 C21 H21A 119.0 . . ?
C16 C21 H21A 119.0 . . ?
N7 C22 C24 113.2(5) . . ?
N7 C22 C23 130.0(4) . . ?
C24 C22 C23 116.8(5) . . ?
N8 C23 O8 126.5(5) . . ?
N8 C23 C22 120.8(5) . . ?
O8 C23 C22 112.7(4) . . ?
N9 C24 C22 178.2(8) . . ?
O8 C25 H25A 109.5 . . ?
O8 C25 H25B 109.5 . . ?
H25A C25 H25B 109.5 . . ?
O8 C25 H25C 109.5 . . ?
H25A C25 H25C 109.5 . . ?
H25B C25 H25C 109.5 . . ?
N10 C26 C27 123.3(5) . . ?
N10 C26 H26A 118.3 . . ?
C27 C26 H26A 118.3 . . ?
C26 C27 C28 118.0(4) . . ?
C26 C27 H27A 121.0 . . ?
C28 C27 H27A 121.0 . . ?
C29 C28 C27 119.4(4) . . ?
C29 C28 N11 117.3(4) . . ?
C27 C28 N11 123.3(4) . . ?
C30 C29 C28 118.7(4) . . ?
C30 C29 H29A 120.7 . . ?
C28 C29 H29A 120.7 . . ?
N10 C30 C29 123.0(4) . . ?
N10 C30 H30A 118.5 . . ?
C29 C30 H30A 118.5 . . ?
N15 Cu3 O9 161.40(17) . . ?
N15 Cu3 N13 92.44(16) . . ?
O9 Cu3 N13 95.87(15) . . ?
N15 Cu3 O13 89.42(16) . . ?
O9 Cu3 O13 83.74(15) . . ?
N13 Cu3 O13 174.88(17) . . ?
N15 Cu3 O7 111.64(16) . . ?
O9 Cu3 O7 85.90(14) . . ?
N13 Cu3 O7 83.29(14) . . ?
O13 Cu3 O7 91.59(15) . . ?
O10 S3 O11 115.0(2) . . ?
O10 S3 O9 110.2(2) . . ?
O11 S3 O9 111.9(2) . . ?
O10 S3 C32 108.3(2) . . ?
O11 S3 C32 106.3(2) . . ?
O9 S3 C32 104.5(2) . . ?
S3 O9 Cu3 121.0(2) . . ?
C38 O12 C40 117.6(4) . . ?
Cu3 O13 H13A 113.4 . . ?
Cu3 O13 H13B 123.2 . . ?
H13A O13 H13B 113.4 . . ?
N12 N11 C28 113.9(4) . . ?
N11 N12 C13 113.1(4) . 2_766 ?
N14 N13 C31 111.1(4) . . ?
N14 N13 Cu3 126.8(3) . . ?
C31 N13 Cu3 120.7(3) . . ?
N13 N14 C37 122.4(4) . . ?
C38 N15 Cu3 127.3(3) . . ?
C38 N15 H15N 108.3 . . ?
Cu3 N15 H15N 124.4 . . ?
C32 C31 C36 119.3(4) . . ?
C32 C31 N13 121.3(4) . . ?
C36 C31 N13 119.4(4) . . ?
C31 C32 C33 120.5(4) . . ?
C31 C32 S3 121.0(3) . . ?
C33 C32 S3 118.5(4) . . ?
C34 C33 C32 120.1(5) . . ?
C34 C33 H33A 119.9 . . ?
C32 C33 H33A 119.9 . . ?
C33 C34 C35 120.0(5) . . ?
C33 C34 H34A 120.0 . . ?
C35 C34 H34A 120.0 . . ?
C34 C35 C36 120.9(5) . . ?
C34 C35 H35A 119.6 . . ?
C36 C35 H35A 119.6 . . ?
C35 C36 C31 119.2(5) . . ?
C35 C36 H36A 120.4 . . ?
C31 C36 H36A 120.4 . . ?
N14 C37 C39 113.3(4) . . ?
N14 C37 C38 128.4(5) . . ?
C39 C37 C38 118.2(4) . . ?
N15 C38 O12 125.9(5) . . ?
N15 C38 C37 122.4(4) . . ?
O12 C38 C37 111.7(5) . . ?
N16 C39 C37 179.3(7) . . ?
O12 C40 H40A 109.5 . . ?
O12 C40 H40B 109.5 . . ?
H40A C40 H40B 109.5 . . ?
O12 C40 H40C 109.5 . . ?
H40A C40 H40C 109.5 . . ?
H40B C40 H40C 109.5 . . ?
H14B O14 H14C 105.2 . . ?
H15C O15 H15B 119.2 . . ?

loop_
_geom_bond_atom_site_label_1
_geom_bond_atom_site_label_2
_geom_bond_distance
_geom_bond_site_symmetry_2
_geom_bond_publ_flag
Cu1 N3 1.920(4) . ?
Cu1 O1 1.987(3) . ?
Cu1 N1 2.002(3) . ?
Cu1 N5 2.036(3) . ?
Cu1 O5 2.424(3) . ?
S1 O3 1.420(4) . ?
S1 O2 1.450(4) . ?
S1 O1 1.490(3) . ?
S1 C2 1.768(5) . ?
O4 C8 1.335(5) . ?
O4 C10 1.444(6) . ?
N1 N2 1.309(5) . ?
N1 C1 1.436(6) . ?
N2 C7 1.315(6) . ?
N3 C8 1.280(6) . ?
N3 H3N 0.9001 . ?
N4 C9 1.142(6) . ?
N5 C15 1.331(6) . ?
N5 C11 1.348(5) . ?
C1 C2 1.381(6) . ?
C1 C6 1.400(6) . ?
C2 C3 1.399(7) . ?
C3 C4 1.368(8) . ?
C3 H3A 0.9300 . ?
C4 C5 1.376(9) . ?
C4 H4A 0.9300 . ?
C5 C6 1.382(7) . ?
C5 H5A 0.9300 . ?
C6 H6A 0.9300 . ?
C7 C9 1.442(7) . ?
C7 C8 1.445(6) . ?
C10 H10A 0.9600 . ?
C10 H10B 0.9600 . ?
C10 H10C 0.9600 . ?
C11 C12 1.379(6) . ?
C11 H11A 0.9300 . ?
C12 C13 1.385(6) . ?
C12 H12A 0.9300 . ?
C13 C14 1.387(7) . ?
C13 N12 1.436(6) 2_766 ?
C14 C15 1.368(6) . ?
C14 H14A 0.9300 . ?
C15 H15A 0.9300 . ?
Cu2 N8 1.919(4) . ?
Cu2 O5 1.972(3) . ?
Cu2 N6 1.989(4) . ?
Cu2 N10 2.043(4) . ?
S2 O6 1.431(3) . ?
S2 O7 1.440(3) . ?
S2 O5 1.494(3) . ?
S2 C17 1.757(5) . ?
O7 Cu3 2.387(3) . ?
O8 C23 1.316(6) . ?
O8 C25 1.426(8) . ?
N6 N7 1.316(5) . ?
N6 C16 1.446(6) . ?
N7 C22 1.307(6) . ?
N8 C23 1.276(6) . ?
N8 H8N 0.9000 . ?
N9 C24 1.140(7) . ?
N10 C26 1.338(6) . ?
N10 C30 1.345(6) . ?
C16 C21 1.390(7) . ?
C16 C17 1.393(7) . ?
C17 C18 1.399(7) . ?
C18 C19 1.373(8) . ?
C18 H18A 0.9300 . ?
C19 C20 1.371(9) . ?
C19 H19A 0.9300 . ?
C20 C21 1.380(8) . ?
C20 H20A 0.9300 . ?
C21 H21A 0.9300 . ?
C22 C24 1.438(7) . ?
C22 C23 1.448(7) . ?
C25 H25A 0.9600 . ?
C25 H25B 0.9600 . ?
C25 H25C 0.9600 . ?
C26 C27 1.370(6) . ?
C26 H26A 0.9300 . ?
C27 C28 1.388(6) . ?
C27 H27A 0.9300 . ?
C28 C29 1.374(6) . ?
C28 N11 1.435(5) . ?
C29 C30 1.367(6) . ?
C29 H29A 0.9300 . ?
C30 H30A 0.9300 . ?
Cu3 N15 1.906(4) . ?
Cu3 O9 1.947(3) . ?
Cu3 N13 1.965(4) . ?
Cu3 O13 1.995(4) . ?
S3 O10 1.429(4) . ?
S3 O11 1.442(4) . ?
S3 O9 1.480(3) . ?
S3 C32 1.769(5) . ?
O12 C38 1.336(6) . ?
O12 C40 1.451(7) . ?
O13 H13A 0.8504 . ?
O13 H13B 0.8490 . ?
N11 N12 1.236(5) . ?
N13 N14 1.307(5) . ?
N13 C31 1.439(5) . ?
N14 C37 1.328(6) . ?
N15 C38 1.287(6) . ?
N15 H15N 0.9024 . ?
N16 C39 1.147(7) . ?
C31 C32 1.382(6) . ?
C31 C36 1.399(6) . ?
C32 C33 1.398(6) . ?
C33 C34 1.371(7) . ?
C33 H33A 0.9300 . ?
C34 C35 1.373(8) . ?
C34 H34A 0.9300 . ?
C35 C36 1.399(7) . ?
C35 H35A 0.9300 . ?
C36 H36A 0.9300 . ?
C37 C39 1.431(7) . ?
C37 C38 1.440(7) . ?
C40 H40A 0.9600 . ?
C40 H40B 0.9600 . ?
C40 H40C 0.9600 . ?
O14 H14B 0.8499 . ?
O14 H14C 0.8501 . ?
O15 H15C 0.8500 . ?
O15 H15B 0.8499 . ?

loop_
_geom_torsion_atom_site_label_1
_geom_torsion_atom_site_label_2
_geom_torsion_atom_site_label_3
_geom_torsion_atom_site_label_4
_geom_torsion
_geom_torsion_site_symmetry_1
_geom_torsion_site_symmetry_2
_geom_torsion_site_symmetry_3
_geom_torsion_site_symmetry_4
_geom_torsion_publ_flag
O3 S1 O1 Cu1 -166.6(2) . . . . ?
O2 S1 O1 Cu1 -36.9(2) . . . . ?
C2 S1 O1 Cu1 76.1(2) . . . . ?
C1 N1 N2 C7 178.0(4) . . . . ?
Cu1 N1 N2 C7 -13.7(6) . . . . ?
N2 N1 C1 C2 -176.6(4) . . . . ?
Cu1 N1 C1 C2 15.6(6) . . . . ?
N2 N1 C1 C6 3.3(6) . . . . ?
Cu1 N1 C1 C6 -164.5(4) . . . . ?
C6 C1 C2 C3 -0.9(8) . . . . ?
N1 C1 C2 C3 179.0(5) . . . . ?
C6 C1 C2 S1 179.2(4) . . . . ?
N1 C1 C2 S1 -0.9(7) . . . . ?
O3 S1 C2 C1 -167.5(4) . . . . ?
O2 S1 C2 C1 65.7(5) . . . . ?
O1 S1 C2 C1 -47.6(4) . . . . ?
O3 S1 C2 C3 12.5(5) . . . . ?
O2 S1 C2 C3 -114.2(4) . . . . ?
O1 S1 C2 C3 132.4(4) . . . . ?
C1 C2 C3 C4 -0.2(9) . . . . ?
S1 C2 C3 C4 179.7(5) . . . . ?
C2 C3 C4 C5 2.0(10) . . . . ?
C3 C4 C5 C6 -2.7(11) . . . . ?
C4 C5 C6 C1 1.6(10) . . . . ?
C2 C1 C6 C5 0.2(8) . . . . ?
N1 C1 C6 C5 -179.7(5) . . . . ?
N1 N2 C7 C9 176.8(4) . . . . ?
N1 N2 C7 C8 -4.3(8) . . . . ?
Cu1 N3 C8 O4 -160.0(4) . . . . ?
Cu1 N3 C8 C7 22.0(6) . . . . ?
C10 O4 C8 N3 10.1(7) . . . . ?
C10 O4 C8 C7 -171.8(4) . . . . ?
N2 C7 C8 N3 0.5(8) . . . . ?
C9 C7 C8 N3 179.3(4) . . . . ?
N2 C7 C8 O4 -177.7(5) . . . . ?
C9 C7 C8 O4 1.2(6) . . . . ?
C15 N5 C11 C12 -0.5(6) . . . . ?
Cu1 N5 C11 C12 172.8(3) . . . . ?
N5 C11 C12 C13 -1.7(6) . . . . ?
C11 C12 C13 C14 3.2(7) . . . . ?
C11 C12 C13 N12 -178.0(4) . . . 2_766 ?
C12 C13 C14 C15 -2.6(7) . . . . ?
N12 C13 C14 C15 178.5(4) 2_766 . . . ?
C11 N5 C15 C14 1.1(7) . . . . ?
Cu1 N5 C15 C14 -171.8(4) . . . . ?
C13 C14 C15 N5 0.4(7) . . . . ?
O6 S2 O5 Cu2 -172.52(19) . . . . ?
O7 S2 O5 Cu2 -44.6(2) . . . . ?
C17 S2 O5 Cu2 70.6(2) . . . . ?
O6 S2 O5 Cu1 34.3(3) . . . . ?
O7 S2 O5 Cu1 162.3(2) . . . . ?
C17 S2 O5 Cu1 -82.6(3) . . . . ?
O6 S2 O7 Cu3 -131.4(4) . . . . ?
O5 S2 O7 Cu3 103.5(4) . . . . ?
C17 S2 O7 Cu3 -9.5(5) . . . . ?
C16 N6 N7 C22 -177.1(5) . . . . ?
Cu2 N6 N7 C22 0.7(7) . . . . ?
N7 N6 C16 C21 6.9(7) . . . . ?
Cu2 N6 C16 C21 -170.7(4) . . . . ?
N7 N6 C16 C17 -173.8(4) . . . . ?
Cu2 N6 C16 C17 8.6(7) . . . . ?
C21 C16 C17 C18 -0.7(8) . . . . ?
N6 C16 C17 C18 179.9(5) . . . . ?
C21 C16 C17 S2 179.7(4) . . . . ?
N6 C16 C17 S2 0.3(7) . . . . ?
O6 S2 C17 C16 -157.8(4) . . . . ?
O7 S2 C17 C16 76.1(5) . . . . ?
O5 S2 C17 C16 -39.7(5) . . . . ?
O6 S2 C17 C18 22.6(5) . . . . ?
O7 S2 C17 C18 -103.5(4) . . . . ?
O5 S2 C17 C18 140.7(4) . . . . ?
C16 C17 C18 C19 0.0(9) . . . . ?
S2 C17 C18 C19 179.6(5) . . . . ?
C17 C18 C19 C20 0.3(10) . . . . ?
C18 C19 C20 C21 0.2(12) . . . . ?
C19 C20 C21 C16 -1.0(11) . . . . ?
C17 C16 C21 C20 1.2(9) . . . . ?
N6 C16 C21 C20 -179.4(6) . . . . ?
N6 N7 C22 C24 179.7(5) . . . . ?
N6 N7 C22 C23 -1.8(9) . . . . ?
Cu2 N8 C23 O8 -168.8(4) . . . . ?
Cu2 N8 C23 C22 13.5(8) . . . . ?
C25 O8 C23 N8 -0.2(10) . . . . ?
C25 O8 C23 C22 177.6(6) . . . . ?
N7 C22 C23 N8 -5.8(9) . . . . ?
C24 C22 C23 N8 172.7(6) . . . . ?
N7 C22 C23 O8 176.2(6) . . . . ?
C24 C22 C23 O8 -5.3(8) . . . . ?
C30 N10 C26 C27 -2.7(7) . . . . ?
Cu2 N10 C26 C27 173.2(4) . . . . ?
N10 C26 C27 C28 -0.4(7) . . . . ?
C26 C27 C28 C29 4.0(7) . . . . ?
C26 C27 C28 N11 -175.2(4) . . . . ?
C27 C28 C29 C30 -4.2(7) . . . . ?
N11 C28 C29 C30 175.0(4) . . . . ?
C26 N10 C30 C29 2.5(7) . . . . ?
Cu2 N10 C30 C29 -173.4(4) . . . . ?
C28 C29 C30 N10 1.0(7) . . . . ?
O10 S3 O9 Cu3 173.3(2) . . . . ?
O11 S3 O9 Cu3 -57.5(3) . . . . ?
C32 S3 O9 Cu3 57.1(3) . . . . ?
C29 C28 N11 N12 -167.7(4) . . . . ?
C27 C28 N11 N12 11.5(6) . . . . ?
C28 N11 N12 C13 -180.0(4) . . . 2_766 ?
C31 N13 N14 C37 -172.0(4) . . . . ?
Cu3 N13 N14 C37 -5.3(6) . . . . ?
N14 N13 C31 C32 -152.6(4) . . . . ?
Cu3 N13 C31 C32 39.8(5) . . . . ?
N14 N13 C31 C36 30.6(6) . . . . ?
Cu3 N13 C31 C36 -137.0(4) . . . . ?
C36 C31 C32 C33 -0.5(7) . . . . ?
N13 C31 C32 C33 -177.2(4) . . . . ?
C36 C31 C32 S3 -179.6(4) . . . . ?
N13 C31 C32 S3 3.6(6) . . . . ?
O10 S3 C32 C31 -170.4(4) . . . . ?
O11 S3 C32 C31 65.6(4) . . . . ?
O9 S3 C32 C31 -52.9(4) . . . . ?
O10 S3 C32 C33 10.5(5) . . . . ?
O11 S3 C32 C33 -113.6(4) . . . . ?
O9 S3 C32 C33 127.9(4) . . . . ?
C31 C32 C33 C34 -0.4(7) . . . . ?
S3 C32 C33 C34 178.7(4) . . . . ?
C32 C33 C34 C35 1.1(8) . . . . ?
C33 C34 C35 C36 -0.8(9) . . . . ?
C34 C35 C36 C31 0.0(8) . . . . ?
C32 C31 C36 C35 0.7(7) . . . . ?
N13 C31 C36 C35 177.5(4) . . . . ?
N13 N14 C37 C39 -177.7(4) . . . . ?
N13 N14 C37 C38 5.6(8) . . . . ?
Cu3 N15 C38 O12 174.8(4) . . . . ?
Cu3 N15 C38 C37 -4.2(7) . . . . ?
C40 O12 C38 N15 1.0(8) . . . . ?
C40 O12 C38 C37 -179.9(5) . . . . ?
N14 C37 C38 N15 -0.6(8) . . . . ?
C39 C37 C38 N15 -177.1(5) . . . . ?
N14 C37 C38 O12 -179.7(5) . . . . ?
C39 C37 C38 O12 3.8(7) . . . . ?
